data_2217576
loop_
_publ_author_name
'Kirillov, Alexander M.'
'Smole\'nski, Piotr'
'Guedes da Silva, M. F\'atima C.'
'Pombeiro, Armando J. L.'

_publ_section_title
;
 1-Methyl-1-azonia-3,5-diaza-7-phosphatricyclo[3.3.1.1]decane 7-oxide
 triiodide
;
_journal_coeditor_code KP2159
_journal_issue 2
_journal_name_full 'Acta Crystallographica Section E'
_journal_page_first o496
_journal_page_last o497
_journal_paper_doi 10.1107/S1600536808001426
_journal_volume 64
_journal_year 2008
_chemical_formula_iupac 'C7 H15 N3 O P + , I3 -'
_chemical_formula_moiety 'C7 H15 N3 O P + , I3 -'
_chemical_formula_sum 'C7 H15 Cu0 I3 N3 O P'
_chemical_formula_weight 568.89
_chemical_name_systematic
;
1-Methyl-1-azonia-3,5-diaza-7-phosphatricyclo[3.3.1.1]decane 7-oxide
triiodide
;
_space_group_IT_number 14
_symmetry_cell_setting monoclinic
_symmetry_space_group_name_Hall '-P 2yn'
_symmetry_space_group_name_H-M 'P 1 21/n 1'
_atom_sites_solution_hydrogens geom
_atom_sites_solution_primary direct
_atom_sites_solution_secondary difmap
_audit_creation_method SHELXL97
_cell_angle_alpha 90.00
_cell_angle_beta 92.472(7)
_cell_angle_gamma 90.00
_cell_formula_units_Z 4
_cell_length_a 7.1570(8)
_cell_length_b 8.2257(8)
_cell_length_c 25.903(3)
_cell_measurement_reflns_used 2835
_cell_measurement_temperature 150(2)
_cell_measurement_theta_max 27.93
_cell_measurement_theta_min 2.6
_cell_volume 1523.5(3)
_computing_cell_refinement 'SAINT (Bruker, 2004)'
_computing_data_collection 'SMART (Bruker, 2004)'
_computing_data_reduction 'SAINT (Bruker, 2004)'
_computing_molecular_graphics 'Mercury (Macrae <i>et al.</i>,  2006)'
_computing_publication_material 'SHELXL97 (Sheldrick, 2008)'
_computing_structure_refinement 'SHELXL97 (Sheldrick, 2008)'
_computing_structure_solution 'WinGX (Version 1.70.01; Farrugia, 1999)'
_diffrn_ambient_temperature 150(2)
_diffrn_measured_fraction_theta_full 0.999
_diffrn_measured_fraction_theta_max 0.999
_diffrn_measurement_device_type 'Bruker SMART CCD area-detector'
_diffrn_measurement_method '\f and \w'
_diffrn_radiation_monochromator graphite
_diffrn_radiation_source 'fine-focus sealed tube'
_diffrn_radiation_type MoK\a
_diffrn_radiation_wavelength 0.71069
_diffrn_reflns_av_R_equivalents 0.0400
_diffrn_reflns_av_sigmaI/netI 0.0354
_diffrn_reflns_limit_h_max 8
_diffrn_reflns_limit_h_min -8
_diffrn_reflns_limit_k_max 9
_diffrn_reflns_limit_k_min -9
_diffrn_reflns_limit_l_max 31
_diffrn_reflns_limit_l_min -29
_diffrn_reflns_number 11526
_diffrn_reflns_theta_full 25.35
_diffrn_reflns_theta_max 25.35
_diffrn_reflns_theta_min 2.92
_exptl_absorpt_coefficient_mu 6.244
_exptl_absorpt_correction_T_max 0.5740
_exptl_absorpt_correction_T_min 0.4974
_exptl_absorpt_correction_type multi-scan
_exptl_absorpt_process_details '(SADABS; Sheldrick, 1996)'
_exptl_crystal_colour red
_exptl_crystal_density_diffrn 2.480
_exptl_crystal_density_method 'not measured'
_exptl_crystal_description plate
_exptl_crystal_F_000 1040
_exptl_crystal_size_max 0.13
_exptl_crystal_size_mid 0.10
_exptl_crystal_size_min 0.10
_refine_diff_density_max 2.441
_refine_diff_density_min -1.033
_refine_ls_extinction_method none
_refine_ls_goodness_of_fit_ref 1.122
_refine_ls_hydrogen_treatment mixed
_refine_ls_matrix_type full
_refine_ls_number_constraints 0
_refine_ls_number_parameters 172
_refine_ls_number_reflns 2789
_refine_ls_number_restraints 0
_refine_ls_restrained_S_all 1.122
_refine_ls_R_factor_all 0.0559
_refine_ls_R_factor_gt 0.0415
_refine_ls_shift/su_max 0.017
_refine_ls_shift/su_mean 0.003
_refine_ls_structure_factor_coef Fsqd
_refine_ls_weighting_details 'calc w = 1/[\s^2^(Fo^2^)+(0.0450P)^2^+6.2243P] where P=(Fo^2^+2Fc^2^)/3'
_refine_ls_weighting_scheme calc
_refine_ls_wR_factor_gt 0.0978
_refine_ls_wR_factor_ref 0.1023
_reflns_number_gt 2214
_reflns_number_total 2789
_reflns_threshold_expression I>2\s(I)
_cod_data_source_file kp2159.cif
_cod_data_source_block I
_cod_original_sg_symbol_Hall -P2yn
_cod_original_sg_symbol_H-M P21/n
_cod_database_code 2217576
_cod_database_fobs_code 2217576

loop_
_symmetry_equiv_pos_as_xyz
'x, y, z'
'-x+1/2, y+1/2, -z+1/2'
'-x, -y, -z'
'x-1/2, -y-1/2, z-1/2'

loop_
_atom_site_type_symbol
_atom_site_label
_atom_site_fract_x
_atom_site_fract_y
_atom_site_fract_z
_atom_site_U_iso_or_equiv
_atom_site_adp_type
_atom_site_calc_flag
_atom_site_refinement_flags
_atom_site_occupancy
C C1 0.5522(9) 0.4541(10) 0.1979(3) 0.0186(16) Uani d . 1
C C2 0.5510(9) 0.1132(8) 0.1974(3) 0.0156(15) Uani d . 1
C C3 0.5535(10) 0.2823(10) 0.1042(3) 0.0188(15) Uani d . 1
C C4 0.8586(11) 0.2823(11) 0.0631(3) 0.0294(18) Uani d . 1
H H4A 0.9942 0.2819 0.0701 0.044 Uiso calc R 1
H H4B 0.8230 0.3796 0.0432 0.044 Uiso calc R 1
H H4C 0.8222 0.1851 0.0432 0.044 Uiso calc R 1
C C12 0.8197(10) 0.2815(10) 0.2227(3) 0.0192(15) Uani d . 1
C C23 0.8255(10) 0.1301(8) 0.1442(3) 0.0162(15) Uani d . 1
C C31 0.8255(10) 0.4347(10) 0.1446(3) 0.0192(16) Uani d . 1
N N1 0.7565(7) 0.4292(7) 0.1960(2) 0.0169(13) Uani d . 1
N N2 0.7569(7) 0.1334(7) 0.1956(2) 0.0141(12) Uani d . 1
N N3 0.7614(8) 0.2828(7) 0.1131(2) 0.0168(12) Uani d . 1
O O1 0.2300(7) 0.2825(7) 0.1582(2) 0.0268(12) Uani d . 1
P P1 0.4367(2) 0.2827(2) 0.16547(7) 0.0168(4) Uani d . 1
I I1 0.42016(7) 0.78153(6) 0.088953(18) 0.02270(15) Uani d . 1
I I2 0.14227(7) 0.78170(6) 0.16786(2) 0.02691(16) Uani d . 1
I I3 0.73414(8) 0.78543(8) 0.02143(2) 0.03606(18) Uani d . 1
H H1A 0.517(12) 0.452(11) 0.232(4) 0.043 Uiso d . 1
H H1B 0.498(12) 0.558(11) 0.183(3) 0.043 Uiso d . 1
H H2A 0.501(12) 0.108(11) 0.232(4) 0.043 Uiso d . 1
H H2B 0.521(12) 0.008(12) 0.182(3) 0.050 Uiso d . 1
H H3A 0.512(14) 0.190(12) 0.084(4) 0.060 Uiso d . 1
H H3B 0.522(14) 0.380(13) 0.085(4) 0.060 Uiso d . 1
H H12A 0.948(16) 0.286(12) 0.225(4) 0.060 Uiso d . 1
H H12B 0.793(14) 0.282(11) 0.256(4) 0.050 Uiso d . 1
H H23A 0.964(15) 0.135(13) 0.147(4) 0.060 Uiso d . 1
H H23B 0.769(13) 0.034(13) 0.127(4) 0.060 Uiso d . 1
H H31A 0.959(14) 0.414(12) 0.147(4) 0.060 Uiso d . 1
H H31B 0.768(13) 0.538(13) 0.126(4) 0.060 Uiso d . 1

loop_
_atom_site_aniso_label
_atom_site_aniso_U_11
_atom_site_aniso_U_22
_atom_site_aniso_U_33
_atom_site_aniso_U_12
_atom_site_aniso_U_13
_atom_site_aniso_U_23
C1 0.010(3) 0.026(5) 0.020(4) 0.005(3) 0.001(3) -0.003(3)
C2 0.014(3) 0.011(4) 0.022(4) -0.002(3) 0.006(3) 0.000(3)
C3 0.013(3) 0.021(4) 0.023(4) 0.002(3) -0.003(3) 0.000(3)
C4 0.027(4) 0.041(5) 0.022(4) -0.001(4) 0.017(3) -0.007(4)
C12 0.016(4) 0.021(4) 0.020(4) -0.001(3) -0.006(3) 0.000(3)
C23 0.018(4) 0.006(4) 0.026(4) 0.004(3) 0.005(3) 0.002(3)
C31 0.012(4) 0.027(5) 0.019(4) 0.001(3) 0.002(3) 0.001(3)
N1 0.011(3) 0.020(3) 0.019(3) -0.001(2) -0.002(2) 0.000(3)
N2 0.009(3) 0.017(3) 0.017(3) 0.001(2) 0.002(2) 0.002(2)
N3 0.014(3) 0.020(3) 0.016(3) -0.005(3) 0.002(2) -0.004(3)
O1 0.009(2) 0.029(3) 0.042(3) 0.000(2) -0.002(2) 0.002(3)
P1 0.0075(8) 0.0187(9) 0.0244(10) 0.0007(7) 0.0003(7) -0.0004(8)
I1 0.0282(3) 0.0183(3) 0.0215(3) 0.0009(2) -0.00114(19) -0.0002(2)
I2 0.0230(3) 0.0207(3) 0.0376(3) 0.0000(2) 0.0081(2) 0.0000(2)
I3 0.0341(3) 0.0527(4) 0.0218(3) 0.0017(3) 0.0054(2) -0.0023(3)

loop_
_atom_type_symbol
_atom_type_description
_atom_type_scat_dispersion_real
_atom_type_scat_dispersion_imag
_atom_type_scat_source
C C 0.0033 0.0016 'International Tables Vol C Tables 4.2.6.8 and 6.1.1.4'
H H 0.0000 0.0000 'International Tables Vol C Tables 4.2.6.8 and 6.1.1.4'
N N 0.0061 0.0033 'International Tables Vol C Tables 4.2.6.8 and 6.1.1.4'
O O 0.0106 0.0060 'International Tables Vol C Tables 4.2.6.8 and 6.1.1.4'
P P 0.1023 0.0942 'International Tables Vol C Tables 4.2.6.8 and 6.1.1.4'
Cu Cu 0.3201 1.2651 'International Tables Vol C Tables 4.2.6.8 and 6.1.1.4'
I I -0.4742 1.8119 'International Tables Vol C Tables 4.2.6.8 and 6.1.1.4'

loop_
_geom_angle_atom_site_label_1
_geom_angle_atom_site_label_2
_geom_angle_atom_site_label_3
_geom_angle
_geom_angle_publ_flag
N1 C1 P1 107.9(5) ?
N1 C1 H1A 109(5) ?
P1 C1 H1A 107(6) ?
N1 C1 H1B 118(5) ?
P1 C1 H1B 109(5) ?
H1A C1 H1B 105(7) ?
N2 C2 P1 109.3(5) ?
N2 C2 H2A 116(5) ?
P1 C2 H2A 106(5) ?
N2 C2 H2B 107(5) ?
P1 C2 H2B 114(5) ?
H2A C2 H2B 104(7) ?
N3 C3 P1 110.8(5) ?
N3 C3 H3A 112(6) ?
P1 C3 H3A 109(6) ?
N3 C3 H3B 106(6) ?
P1 C3 H3B 110(6) ?
H3A C3 H3B 109(8) ?
N3 C4 H4A 109.5 ?
N3 C4 H4B 109.5 ?
H4A C4 H4B 109.5 ?
N3 C4 H4C 109.5 ?
H4A C4 H4C 109.5 ?
H4B C4 H4C 109.5 ?
N1 C12 N2 112.4(5) ?
N1 C12 H12A 107(6) ?
N2 C12 H12A 111(6) ?
N1 C12 H12B 112(6) ?
N2 C12 H12B 113(6) ?
H12A C12 H12B 100(9) ?
N2 C23 N3 111.1(5) ?
N2 C23 H23A 108(6) ?
N3 C23 H23A 106(6) ?
N2 C23 H23B 107(6) ?
N3 C23 H23B 107(6) ?
H23A C23 H23B 117(8) ?
N1 C31 N3 110.8(6) ?
N1 C31 H31A 109(6) ?
N3 C31 H31A 99(6) ?
N1 C31 H31B 108(5) ?
N3 C31 H31B 108(5) ?
H31A C31 H31B 122(8) ?
C31 N1 C12 110.7(6) ?
C31 N1 C1 114.0(5) ?
C12 N1 C1 112.6(6) ?
C23 N2 C12 110.4(6) ?
C23 N2 C2 113.9(5) ?
C12 N2 C2 111.2(6) ?
C4 N3 C3 111.3(6) ?
C4 N3 C31 108.6(5) ?
C3 N3 C31 110.7(6) ?
C4 N3 C23 108.0(6) ?
C3 N3 C23 110.4(6) ?
C31 N3 C23 107.8(5) ?
O1 P1 C2 119.2(3) ?
O1 P1 C1 119.3(3) ?
C2 P1 C1 101.5(3) ?
O1 P1 C3 112.4(3) ?
C2 P1 C3 100.5(4) ?
C1 P1 C3 100.8(4) ?
I3 I1 I2 172.41(2) yes

loop_
_geom_bond_atom_site_label_1
_geom_bond_atom_site_label_2
_geom_bond_distance
_geom_bond_publ_flag
C1 N1 1.479(8) yes
C1 P1 1.821(8) yes
C1 H1A 0.94(9) ?
C1 H1B 1.01(9) ?
C2 N2 1.486(8) yes
C2 P1 1.799(7) yes
C2 H2A 0.98(9) ?
C2 H2B 0.97(10) ?
C3 N3 1.495(9) yes
C3 P1 1.825(8) yes
C3 H3A 0.96(10) ?
C3 H3B 0.96(11) ?
C4 N3 1.496(9) yes
C4 H4A 0.9800 ?
C4 H4B 0.9800 ?
C4 H4C 0.9800 ?
C12 N1 1.462(9) yes
C12 N2 1.467(10) yes
C12 H12A 0.92(11) ?
C12 H12B 0.90(11) ?
C23 N2 1.440(9) yes
C23 N3 1.550(9) yes
C23 H23A 0.99(10) ?
C23 H23B 0.99(10) ?
C31 N1 1.441(9) yes
C31 N3 1.551(9) yes
C31 H31A 0.97(10) ?
C31 H31B 1.06(10) ?
O1 P1 1.483(5) yes
I1 I3 2.9067(8) yes
I1 I2 2.9127(7) yes

loop_
_geom_hbond_atom_site_label_D
_geom_hbond_atom_site_label_H
_geom_hbond_atom_site_label_A
_geom_hbond_site_symmetry_A
_geom_hbond_distance_DH
_geom_hbond_distance_HA
_geom_hbond_distance_DA
_geom_hbond_angle_DHA
C23 H23A O1 1_655 0.99(10) 2.26(11) 3.161(9) 150(9)
C31 H31A O1 1_655 0.97(10) 2.23(10) 3.160(9) 161(8)

loop_
_geom_torsion_atom_site_label_1
_geom_torsion_atom_site_label_2
_geom_torsion_atom_site_label_3
_geom_torsion_atom_site_label_4
_geom_torsion
N3 C31 N1 C12 57.7(7)
N3 C31 N1 C1 -70.5(8)
N2 C12 N1 C31 -59.3(8)
N2 C12 N1 C1 69.6(8)
P1 C1 N1 C31 65.5(7)
P1 C1 N1 C12 -61.6(7)
N3 C23 N2 C12 -57.4(7)
N3 C23 N2 C2 68.6(7)
N1 C12 N2 C23 59.1(7)
N1 C12 N2 C2 -68.4(7)
P1 C2 N2 C23 -64.0(7)
P1 C2 N2 C12 61.6(6)
P1 C3 N3 C4 179.9(5)
P1 C3 N3 C31 -59.2(7)
P1 C3 N3 C23 60.0(7)
N1 C31 N3 C4 -172.0(6)
N1 C31 N3 C3 65.6(7)
N1 C31 N3 C23 -55.2(7)
N2 C23 N3 C4 172.4(6)
N2 C23 N3 C3 -65.7(7)
N2 C23 N3 C31 55.3(7)
N2 C2 P1 O1 174.7(4)
N2 C2 P1 C1 -52.0(5)
N2 C2 P1 C3 51.4(5)
N1 C1 P1 O1 -175.4(4)
N1 C1 P1 C2 51.3(6)
N1 C1 P1 C3 -51.8(6)
N3 C3 P1 O1 179.9(5)
N3 C3 P1 C2 -52.2(6)
N3 C3 P1 C1 51.8(6)
